data_4061812
_journal_name_full Organometallics
_journal_paper_doi 10.1021/om050761g
_journal_year 2005
_chemical_formula_moiety 'C22 H30 Mo2 S3'
_chemical_formula_sum 'C22 H30 Mo2 S3'
_chemical_formula_weight 582.52
_space_group_IT_number 14
_symmetry_cell_setting monoclinic
_symmetry_space_group_name_Hall '-P 2yn'
_symmetry_space_group_name_H-M 'P 1 21/n 1'
_cell_angle_alpha 90.00
_cell_angle_beta 93.622(4)
_cell_angle_gamma 90.00
_cell_formula_units_Z 4
_cell_length_a 9.269(5)
_cell_length_b 8.706(2)
_cell_length_c 29.196(5)
_cell_measurement_temperature 293(2)
_cell_volume 2351.1(14)
_diffrn_ambient_temperature 293(2)
_exptl_crystal_density_diffrn 1.646
_cod_original_sg_symbol_H-M 'P 21/n'
_cod_database_code 4061812

loop_
_symmetry_equiv_pos_as_xyz
'x, y, z'
'-x+1/2, y+1/2, -z+1/2'
'-x, -y, -z'
'x-1/2, -y-1/2, z-1/2'

loop_
_atom_site_label
_atom_site_type_symbol
_atom_site_fract_x
_atom_site_fract_y
_atom_site_fract_z
_atom_site_U_iso_or_equiv
_atom_site_adp_type
_atom_site_occupancy
_atom_site_symmetry_multiplicity
_atom_site_calc_flag
_atom_site_refinement_flags
_atom_site_disorder_assembly
_atom_site_disorder_group
Mo1 Mo 0.34935(7) 0.55955(8) 0.60320(2) 0.0407(2) Uani 1 1 d . . .
Mo2 Mo 0.48593(7) 0.43819(8) 0.67366(2) 0.0444(2) Uani 1 1 d . . .
S1 S 0.2517(2) 0.3415(3) 0.64376(7) 0.0517(5) Uani 1 1 d . . .
S2 S 0.5239(2) 0.3506(2) 0.59561(7) 0.0494(5) Uani 1 1 d . . .
S3 S 0.3156(3) 0.6533(3) 0.68080(7) 0.0590(6) Uani 1 1 d . . .
C1 C 0.0964(10) 0.3840(15) 0.6767(3) 0.081(3) Uani 1 1 d . . .
H1A H 0.0804 0.3001 0.6972 0.122 Uiso 1 1 calc R . .
H1B H 0.0124 0.3981 0.6562 0.122 Uiso 1 1 calc R . .
H1C H 0.1146 0.4761 0.6942 0.122 Uiso 1 1 calc R . .
C2 C 0.4485(12) 0.1654(11) 0.5793(3) 0.072(3) Uani 1 1 d . . .
H2A H 0.5224 0.0883 0.5829 0.108 Uiso 1 1 calc R . .
H2B H 0.4118 0.1687 0.5478 0.108 Uiso 1 1 calc R . .
H2C H 0.3713 0.1409 0.5984 0.108 Uiso 1 1 calc R . .
C3 C 0.3909(14) 0.8439(11) 0.6911(4) 0.089(4) Uani 1 1 d . . .
H3A H 0.4733 0.8371 0.7126 0.134 Uiso 1 1 calc R . .
H3B H 0.3192 0.9091 0.7034 0.134 Uiso 1 1 calc R . .
H3C H 0.4199 0.8863 0.6627 0.134 Uiso 1 1 calc R . .
C4 C 0.5887(8) 0.6354(8) 0.6356(2) 0.0416(17) Uani 1 1 d . . .
C5 C 0.7306(10) 0.6194(11) 0.6134(3) 0.061(2) Uani 1 1 d . . .
H5A H 0.8010 0.5718 0.6350 0.073 Uiso 1 1 calc R . .
H5B H 0.7174 0.5528 0.5869 0.073 Uiso 1 1 calc R . .
C6 C 0.7873(9) 0.7713(11) 0.5988(3) 0.054(2) Uani 1 1 d . . .
C7 C 0.7664(12) 0.8230(11) 0.5540(3) 0.069(3) Uani 1 1 d . . .
H7 H 0.7165 0.7610 0.5324 0.083 Uiso 1 1 calc R . .
C8 C 0.8174(11) 0.9635(11) 0.5405(3) 0.067(3) Uani 1 1 d . . .
H8 H 0.8043 0.9933 0.5099 0.080 Uiso 1 1 calc R . .
C9 C 0.8864(10) 1.0588(10) 0.5714(3) 0.059(2) Uani 1 1 d . . .
C10 C 0.9081(13) 1.0126(12) 0.6160(3) 0.076(3) Uani 1 1 d . . .
H10 H 0.9553 1.0772 0.6374 0.091 Uiso 1 1 calc R . .
C11 C 0.8592(13) 0.8676(12) 0.6296(3) 0.077(3) Uani 1 1 d . . .
H11 H 0.8760 0.8365 0.6599 0.093 Uiso 1 1 calc R . .
C12 C 0.9401(12) 1.2172(12) 0.5575(4) 0.079(3) Uani 1 1 d . . .
H12A H 0.9968 1.2619 0.5828 0.119 Uiso 1 1 calc R . .
H12B H 0.8589 1.2822 0.5494 0.119 Uiso 1 1 calc R . .
H12C H 0.9985 1.2070 0.5317 0.119 Uiso 1 1 calc R . .
C13 C 0.2097(16) 0.5272(13) 0.5376(4) 0.084(4) Uani 1 1 d . . .
H13 H 0.1862 0.4288 0.5273 0.101 Uiso 1 1 calc R . .
C14 C 0.1348(13) 0.6082(19) 0.5648(4) 0.090(4) Uani 1 1 d . . .
H14 H 0.0516 0.5746 0.5779 0.108 Uiso 1 1 calc R . .
C15 C 0.1960(18) 0.7506(16) 0.5715(4) 0.096(4) Uani 1 1 d . . .
H15 H 0.1603 0.8311 0.5884 0.115 Uiso 1 1 calc R . .
C16 C 0.3205(15) 0.7507(15) 0.5483(5) 0.089(4) Uani 1 1 d . . .
H16 H 0.3855 0.8319 0.5478 0.107 Uiso 1 1 calc R . .
C17 C 0.3347(12) 0.6130(17) 0.5259(3) 0.081(4) Uani 1 1 d . . .
H17 H 0.4080 0.5825 0.5076 0.097 Uiso 1 1 calc R . .
C18 C 0.529(3) 0.424(3) 0.7526(4) 0.163(12) Uani 1 1 d . . .
H18 H 0.4762 0.4845 0.7720 0.196 Uiso 1 1 calc R . .
C19 C 0.4970(17) 0.280(3) 0.7380(5) 0.120(7) Uani 1 1 d . . .
H19 H 0.4191 0.2236 0.7474 0.144 Uiso 1 1 calc R . .
C20 C 0.5870(15) 0.2300(14) 0.7095(4) 0.087(4) Uani 1 1 d . . .
H20 H 0.5824 0.1364 0.6941 0.104 Uiso 1 1 calc R . .
C21 C 0.6944(13) 0.345(3) 0.7061(5) 0.135(8) Uani 1 1 d . . .
H21 H 0.7755 0.3410 0.6889 0.162 Uiso 1 1 calc R . .
C22 C 0.654(3) 0.464(2) 0.7332(7) 0.150(10) Uani 1 1 d . . .
H22 H 0.7032 0.5560 0.7377 0.180 Uiso 1 1 calc R . .

loop_
_atom_site_aniso_label
_atom_site_aniso_U_11
_atom_site_aniso_U_22
_atom_site_aniso_U_33
_atom_site_aniso_U_23
_atom_site_aniso_U_13
_atom_site_aniso_U_12
Mo1 0.0443(4) 0.0425(4) 0.0357(3) 0.0039(3) 0.0049(3) 0.0003(3)
Mo2 0.0475(4) 0.0503(4) 0.0351(3) 0.0077(3) -0.0012(3) -0.0099(3)
S1 0.0499(12) 0.0568(13) 0.0483(10) 0.0076(9) 0.0033(9) -0.0129(11)
S2 0.0577(13) 0.0444(11) 0.0466(10) 0.0005(8) 0.0085(9) 0.0033(10)
S3 0.0664(15) 0.0629(15) 0.0497(11) -0.0065(10) 0.0207(10) -0.0040(12)
C1 0.054(6) 0.111(9) 0.080(6) -0.007(6) 0.022(5) -0.024(6)
C2 0.097(8) 0.052(5) 0.068(5) -0.012(4) 0.014(6) -0.012(6)
C3 0.131(11) 0.057(6) 0.084(7) -0.019(5) 0.043(7) -0.002(7)
C4 0.042(4) 0.028(4) 0.055(4) -0.001(3) 0.006(3) -0.006(3)
C5 0.058(6) 0.047(5) 0.080(6) 0.003(4) 0.015(5) -0.008(4)
C6 0.040(4) 0.060(5) 0.063(5) 0.002(4) 0.012(4) -0.007(4)
C7 0.086(8) 0.062(6) 0.058(5) -0.002(5) -0.007(5) -0.011(6)
C8 0.082(7) 0.067(6) 0.050(5) 0.006(4) -0.007(5) -0.004(5)
C9 0.052(5) 0.055(5) 0.069(5) 0.007(4) -0.004(4) -0.010(5)
C10 0.109(9) 0.059(6) 0.057(5) 0.002(4) -0.013(5) -0.036(6)
C11 0.107(9) 0.074(7) 0.052(5) 0.011(5) 0.007(5) -0.026(7)
C12 0.076(7) 0.070(7) 0.090(7) 0.025(6) -0.011(6) -0.012(6)
C13 0.126(11) 0.065(7) 0.058(6) 0.007(5) -0.034(7) 0.001(7)
C14 0.064(7) 0.126(11) 0.080(7) 0.048(8) 0.009(6) 0.012(8)
C15 0.133(13) 0.073(8) 0.079(7) 0.013(6) -0.011(8) 0.059(9)
C16 0.078(8) 0.071(8) 0.113(9) 0.053(7) -0.036(7) -0.018(7)
C17 0.075(7) 0.119(10) 0.051(5) 0.041(6) 0.020(5) 0.043(7)
C18 0.28(3) 0.17(2) 0.042(6) 0.015(9) 0.009(11) 0.11(2)
C19 0.090(10) 0.20(2) 0.065(8) 0.079(11) -0.001(7) -0.012(12)
C20 0.092(9) 0.084(8) 0.081(7) 0.040(6) -0.019(7) 0.012(7)
C21 0.041(6) 0.26(2) 0.102(10) 0.108(14) -0.015(7) -0.009(10)
C22 0.24(3) 0.104(12) 0.092(11) 0.034(9) -0.116(14) -0.068(14)

loop_
_geom_bond_atom_site_label_1
_geom_bond_atom_site_label_2
_geom_bond_distance
_geom_bond_site_symmetry_2
_geom_bond_publ_flag
Mo1 C14 2.260(11) . ?
Mo1 C13 2.260(9) . ?
Mo1 C17 2.299(8) . ?
Mo1 C16 2.314(9) . ?
Mo1 C15 2.340(10) . ?
Mo1 S1 2.441(2) . ?
Mo1 S3 2.447(2) . ?
Mo1 C4 2.448(8) . ?
Mo1 S2 2.454(2) . ?
Mo1 Mo2 2.5733(9) . ?
Mo2 C21 2.248(12) . ?
Mo2 C22 2.269(12) . ?
Mo2 C20 2.265(10) . ?
Mo2 C4 2.285(7) . ?
Mo2 C18 2.318(13) . ?
Mo2 C19 2.325(11) . ?
Mo2 S1 2.438(2) . ?
Mo2 S2 2.449(2) . ?
Mo2 S3 2.467(3) . ?
S1 C1 1.819(10) . ?
S2 C2 1.810(9) . ?
S3 C3 1.818(10) . ?
C1 H1A 0.9600 . ?
C1 H1B 0.9600 . ?
C1 H1C 0.9600 . ?
C2 H2A 0.9600 . ?
C2 H2B 0.9600 . ?
C2 H2C 0.9600 . ?
C3 H3A 0.9600 . ?
C3 H3B 0.9600 . ?
C3 H3C 0.9600 . ?
C4 C5 1.509(11) . ?
C5 C6 1.495(12) . ?
C5 H5A 0.9700 . ?
C5 H5B 0.9700 . ?
C6 C11 1.371(13) . ?
C6 C7 1.386(12) . ?
C7 C8 1.378(13) . ?
C7 H7 0.9300 . ?
C8 C9 1.356(13) . ?
C8 H8 0.9300 . ?
C9 C10 1.365(13) . ?
C9 C12 1.529(13) . ?
C10 C11 1.407(14) . ?
C10 H10 0.9300 . ?
C11 H11 0.9300 . ?
C12 H12A 0.9600 . ?
C12 H12B 0.9600 . ?
C12 H12C 0.9600 . ?
C13 C14 1.296(17) . ?
C13 C17 1.437(17) . ?
C13 H13 0.9300 . ?
C14 C15 1.372(19) . ?
C14 H14 0.9300 . ?
C15 C16 1.375(18) . ?
C15 H15 0.9300 . ?
C16 C17 1.375(17) . ?
C16 H16 0.9300 . ?
C17 H17 0.9300 . ?
C18 C19 1.35(3) . ?
C18 C22 1.37(3) . ?
C18 H18 0.9300 . ?
C19 C20 1.29(2) . ?
C19 H19 0.9300 . ?
C20 C21 1.42(2) . ?
C20 H20 0.9300 . ?
C21 C22 1.37(3) . ?
C21 H21 0.9300 . ?
C22 H22 0.9300 . ?
